data_4505592
loop_
_publ_author_name
'Malaestean, Iurie L.'
'Kutluca-Al\?ic\?i, Meliha'
'Ellern, Arkady'
'van Leusen, Jan'
'Schilder, Helmut'
'Speldrich, Manfred'
'Baca, Svetlana G.'
'K\"ogerler, Paul'

_publ_section_title
;
 Linear, Zigzag, and Helical Cerium(III) Coordination Polymers
;
_journal_issue 3
_journal_name_full 'Crystal Growth &amp; Design'
_journal_page_first 1593
_journal_paper_doi 10.1021/cg2016337
_journal_volume 12
_journal_year 2012
_chemical_formula_sum 'C42 H63 Ce3 N3 O21'
_chemical_formula_weight 1366.31
_space_group_IT_number 14
_symmetry_cell_setting monoclinic
_symmetry_space_group_name_Hall '-P 2yn'
_symmetry_space_group_name_H-M 'P 1 21/n 1'
_atom_sites_solution_hydrogens geom
_atom_sites_solution_primary direct
_atom_sites_solution_secondary difmap
_audit_creation_method 'APEX2 v2010.11-3'
_cell_angle_alpha 90
_cell_angle_beta 106.526(3)
_cell_angle_gamma 90
_cell_formula_units_Z 4
_cell_length_a 20.704(5)
_cell_length_b 7.933(2)
_cell_length_c 32.877(8)
_cell_measurement_temperature 173.(2)
_cell_volume 5177(2)
_computing_cell_refinement 'SAINT V7.66A (Bruker AXS, 2009)'
_computing_data_collection 'APEX2 Suite (Bruker AXS, 2009)'
_computing_data_reduction 'SAINT V7.66A (Bruker AXS, 2009)'
_computing_molecular_graphics 'XSHELL (Bruker AXS, 2007)'
_computing_publication_material 'APEX2 Suite (Bruker AXS, 2009)'
_computing_structure_refinement 'SHELXL-97 (Sheldrick, 2008)'
_computing_structure_solution 'SHELXS-97 (Sheldrick, 2008)'
_diffrn_ambient_temperature 173.(2)
_diffrn_measured_fraction_theta_full 0.999
_diffrn_measured_fraction_theta_max 0.999
_diffrn_measurement_device_type ' BRUKER APEX2 CCD Diffractometer'
_diffrn_measurement_method '\w scan'
_diffrn_radiation_type MoK\a
_diffrn_radiation_wavelength 0.71073
_diffrn_reflns_av_R_equivalents 0.0347
_diffrn_reflns_av_sigmaI/netI 0.0280
_diffrn_reflns_limit_h_max 24
_diffrn_reflns_limit_h_min -24
_diffrn_reflns_limit_k_max 9
_diffrn_reflns_limit_k_min -9
_diffrn_reflns_limit_l_max 39
_diffrn_reflns_limit_l_min -39
_diffrn_reflns_number 35635
_diffrn_reflns_theta_full 25.00
_diffrn_reflns_theta_max 25.00
_diffrn_reflns_theta_min 1.36
_exptl_absorpt_coefficient_mu 2.671
_exptl_absorpt_correction_T_max 0.76
_exptl_absorpt_correction_T_min 0.50
_exptl_absorpt_correction_type multi-scan
_exptl_absorpt_process_details
;
;
_exptl_crystal_colour colorless
_exptl_crystal_density_diffrn 1.753
_exptl_crystal_density_method 'not measured'
_exptl_crystal_description block
_exptl_crystal_F_000 2712
_exptl_crystal_size_max 0.30
_exptl_crystal_size_mid 0.12
_exptl_crystal_size_min 0.11
_refine_diff_density_max 1.101
_refine_diff_density_min -0.872
_refine_ls_extinction_method none
_refine_ls_goodness_of_fit_ref 1.067
_refine_ls_hydrogen_treatment constr
_refine_ls_matrix_type full
_refine_ls_number_parameters 631
_refine_ls_number_reflns 9114
_refine_ls_number_restraints 0
_refine_ls_restrained_S_all 1.067
_refine_ls_R_factor_all 0.0340
_refine_ls_R_factor_gt 0.0258
_refine_ls_shift/su_max 0.003
_refine_ls_shift/su_mean 0.000
_refine_ls_structure_factor_coef Fsqd
_refine_ls_weighting_details 'calc w=1/[\s^2^(Fo^2^)+(0.0148P)^2^+11.7332P] where P=(Fo^2^+2Fc^2^)/3'
_refine_ls_weighting_scheme calc
_refine_ls_wR_factor_gt 0.0530
_refine_ls_wR_factor_ref 0.0584
_reflns_number_gt 7818
_reflns_number_total 9114
_reflns_threshold_expression >2sigma(I)
_cod_data_source_file cg2016337_si_003.cif
_cod_data_source_block kut003
_cod_original_cell_volume 5177.(2)
_cod_database_code 4505592

loop_
_symmetry_equiv_pos_as_xyz
'x, y, z'
'-x+1/2, y+1/2, -z+1/2'
'-x, -y, -z'
'x-1/2, -y-1/2, z-1/2'

loop_
_atom_site_type_symbol
_atom_site_label
_atom_site_fract_x
_atom_site_fract_y
_atom_site_fract_z
_atom_site_U_iso_or_equiv
_atom_site_adp_type
_atom_site_calc_flag
_atom_site_refinement_flags
_atom_site_occupancy
Ce Ce1 0.25046(9) 0.08871(2) 0.230629(6) 0.01508(5) Uani d . 1
Ce Ce2 0.752443(10) 0.56330(2) 0.420143(6) 0.01621(6) Uani d . 1
Ce Ce3 0.743713(9) 1.06268(2) 0.378756(6) 0.01511(5) Uani d . 1
C C1 0.36239(18) 0.3212(5) 0.22925(11) 0.0217(8) Uani d . 1
C C2 0.4126(2) 0.4416(6) 0.22003(15) 0.0404(11) Uani d . 1
H H2A 0.428 0.5211 0.2441 0.048 Uiso calc R 1
H H2B 0.4523 0.3775 0.2175 0.048 Uiso calc R 1
C C3 0.3842(3) 0.5375(9) 0.1808(2) 0.094(2) Uani d . 1
H H3A 0.3673 0.4593 0.1571 0.14 Uiso calc R 1
H H3B 0.4192 0.6092 0.1752 0.14 Uiso calc R 1
H H3C 0.3471 0.6081 0.184 0.14 Uiso calc R 1
C C4 0.12440(17) 0.2853(4) 0.21428(11) 0.0185(7) Uani d . 1
C C5 0.06415(18) 0.3974(5) 0.20313(13) 0.0309(9) Uani d . 1
H H5A 0.0722 0.4895 0.1848 0.037 Uiso calc R 1
H H5B 0.0595 0.4493 0.2295 0.037 Uiso calc R 1
C C6 -0.0013(2) 0.3124(6) 0.18071(16) 0.0468(13) Uani d . 1
H H6A 0.0033 0.2553 0.1552 0.07 Uiso calc R 1
H H6B -0.0371 0.3971 0.1726 0.07 Uiso calc R 1
H H6C -0.0126 0.2296 0.1997 0.07 Uiso calc R 1
C C7 0.20950(19) -0.2651(5) 0.16387(11) 0.0242(8) Uani d . 1
C C8 0.1888(3) -0.3110(6) 0.11698(13) 0.0469(13) Uani d . 1
H H8A 0.1898 -0.2079 0.1002 0.056 Uiso calc R 1
H H8B 0.2222 -0.3909 0.1117 0.056 Uiso calc R 1
C C9 0.1207(3) -0.3880(8) 0.10189(16) 0.0677(17) Uani d . 1
H H9A 0.118 -0.4849 0.1198 0.101 Uiso calc R 1
H H9B 0.1126 -0.4253 0.0724 0.101 Uiso calc R 1
H H9C 0.0866 -0.3044 0.1035 0.101 Uiso calc R 1
C C10 0.87227(17) 0.3369(4) 0.44244(11) 0.0190(8) Uani d . 1
C C11 0.92448(18) 0.2024(5) 0.45824(12) 0.0246(8) Uani d . 1
H H11A 0.9433 0.1704 0.4348 0.03 Uiso calc R 1
H H11B 0.902 0.1016 0.4657 0.03 Uiso calc R 1
C C12 0.98228(19) 0.2515(5) 0.49649(13) 0.0343(10) Uani d . 1
H H12A 1.006 0.349 0.4893 0.051 Uiso calc R 1
H H12B 1.0137 0.1567 0.5046 0.051 Uiso calc R 1
H H12C 0.9645 0.2805 0.5202 0.051 Uiso calc R 1
C C13 0.64065(18) 0.7954(5) 0.42092(11) 0.0233(8) Uani d . 1
C C14 0.5992(2) 0.9348(6) 0.43190(15) 0.0445(12) Uani d . 1
H H14A 0.6215 1.0435 0.4298 0.053 Uiso calc R 1
H H14B 0.5547 0.9361 0.4103 0.053 Uiso calc R 1
C C15 0.5881(3) 0.9250(7) 0.47416(18) 0.0746(19) Uani d . 1
H H15A 0.5572 0.832 0.4747 0.112 Uiso calc R 1
H H15B 0.5686 1.0312 0.4803 0.112 Uiso calc R 1
H H15C 0.6313 0.9053 0.4956 0.112 Uiso calc R 1
C C16 0.7817(2) 0.9217(5) 0.48623(12) 0.0333(10) Uani d . 1
C C17 0.7891(3) 0.9642(6) 0.53353(16) 0.0569(14) Uani d . 1
H H17A 0.7551 1.0493 0.5355 0.068 Uiso calc R 1
H H17B 0.7819 0.8616 0.5488 0.068 Uiso calc R 1
C C18 0.8557(3) 1.0288(9) 0.5521(2) 0.087(2) Uani d . 1
H H18A 0.8889 0.9441 0.5497 0.131 Uiso calc R 1
H H18B 0.8617 1.0547 0.582 0.131 Uiso calc R 1
H H18C 0.862 1.1316 0.5371 0.131 Uiso calc R 1
C C19 0.86219(17) 0.8501(5) 0.38133(11) 0.0207(8) Uani d . 1
C C20 0.92113(19) 0.7413(5) 0.38128(14) 0.0325(9) Uani d . 1
H H20A 0.9067 0.6564 0.3584 0.039 Uiso calc R 1
H H20B 0.9359 0.6801 0.4086 0.039 Uiso calc R 1
C C21 0.9806(2) 0.8388(6) 0.37486(15) 0.0415(11) Uani d . 1
H H21A 0.9672 0.8949 0.3472 0.062 Uiso calc R 1
H H21B 1.0178 0.7608 0.376 0.062 Uiso calc R 1
H H21C 0.9952 0.9234 0.3973 0.062 Uiso calc R 1
C C22 0.62338(17) 1.2772(5) 0.36526(11) 0.0209(8) Uani d . 1
C C23 0.5659(2) 1.3994(6) 0.35449(15) 0.0428(12) Uani d . 1
H H23A 0.5607 1.4472 0.3812 0.051 Uiso calc R 1
H H23B 0.5775 1.4934 0.338 0.051 Uiso calc R 1
C C24 0.5005(2) 1.3275(6) 0.32993(18) 0.0603(16) Uani d . 1
H H24A 0.5044 1.2836 0.3029 0.09 Uiso calc R 1
H H24B 0.4659 1.4154 0.3245 0.09 Uiso calc R 1
H H24C 0.4879 1.2357 0.3461 0.09 Uiso calc R 1
C C25 0.72793(17) 1.4223(4) 0.31469(11) 0.0197(8) Uani d . 1
C C26 0.7081(2) 1.4706(5) 0.26852(11) 0.0325(10) Uani d . 1
H H26A 0.6929 1.5894 0.2658 0.039 Uiso calc R 1
H H26B 0.7483 1.4631 0.258 0.039 Uiso calc R 1
C C27 0.6545(3) 1.3650(8) 0.24158(16) 0.084(2) Uani d . 1
H H27A 0.6666 1.2459 0.2467 0.127 Uiso calc R 1
H H27B 0.649 1.3917 0.2117 0.127 Uiso calc R 1
H H27C 0.6121 1.3869 0.2483 0.127 Uiso calc R 1
C C28 0.55418(18) 0.8109(5) 0.16610(11) 0.0245(8) Uani d . 1
H H28 0.5523 0.7492 0.141 0.029 Uiso calc R 1
C C29 0.61059(19) 0.8018(5) 0.20060(12) 0.0271(9) Uani d . 1
H H29 0.6472 0.7336 0.1984 0.032 Uiso calc R 1
C C30 0.56445(19) 0.9785(5) 0.23912(12) 0.0273(9) Uani d . 1
H H30 0.5675 1.0373 0.2648 0.033 Uiso calc R 1
C C31 0.50604(19) 0.9962(5) 0.20615(11) 0.0253(8) Uani d . 1
H H31 0.4704 1.0658 0.2093 0.03 Uiso calc R 1
C C32 0.50026(17) 0.9103(5) 0.16819(11) 0.0213(8) Uani d . 1
C C33 0.43935(18) 0.9350(5) 0.13143(11) 0.0218(8) Uani d . 1
C C34 0.37780(19) 0.9810(5) 0.13695(12) 0.0294(9) Uani d . 1
H H34 0.3722 0.9877 0.1646 0.035 Uiso calc R 1
C C35 0.3250(2) 1.0167(5) 0.10191(12) 0.0326(10) Uani d . 1
H H35 0.2835 1.0499 0.1063 0.039 Uiso calc R 1
C C36 0.38689(19) 0.9571(5) 0.05681(12) 0.0289(9) Uani d . 1
H H36 0.3902 0.9459 0.0287 0.035 Uiso calc R 1
C C37 0.44259(19) 0.9203(5) 0.09011(11) 0.0258(8) Uani d . 1
H H37 0.4832 0.8848 0.0847 0.031 Uiso calc R 1
C C38 0.8586(2) 0.8708(6) 0.95284(13) 0.0411(11) Uani d . 1
H H38 0.8168 0.8415 0.9575 0.049 Uiso calc R 1
C C39 0.9090(2) 0.9295(6) 0.98720(13) 0.0407(11) Uani d . 1
H H39 0.9009 0.942 1.0141 0.049 Uiso calc R 1
C C40 0.97113(18) 0.9700(5) 0.98221(11) 0.0270(9) Uani d . 1
C C41 0.9775(2) 0.9503(7) 0.94174(13) 0.0509(14) Uani d . 1
H H41 1.0191 0.9751 0.9362 0.061 Uiso calc R 1
C C42 0.9234(2) 0.8945(7) 0.90934(14) 0.0506(14) Uani d . 1
H H42 0.9292 0.8859 0.8818 0.061 Uiso calc R 1
N N1 0.61655(15) 0.8844(4) 0.23718(10) 0.0275(7) Uani d . 1
N N2 0.32841(16) 1.0079(4) 0.06221(10) 0.0298(8) Uani d . 1
N N3 0.86413(16) 0.8520(4) 0.91397(10) 0.0327(8) Uani d . 1
O O1 0.36735(12) 0.1669(3) 0.22410(8) 0.0240(6) Uani d . 1
O O2 0.31355(12) 0.3794(3) 0.24167(8) 0.0224(5) Uani d . 1
O O3 0.17825(11) 0.3367(3) 0.24180(7) 0.0204(5) Uani d . 1
O O4 0.12343(12) 0.1448(3) 0.19702(8) 0.0234(6) Uani d . 1
O O5 0.22530(13) -0.1148(3) 0.17358(8) 0.0258(6) Uani d . 1
O O6 0.21105(13) -0.3834(3) 0.18973(7) 0.0252(6) Uani d . 1
O O7 0.23148(12) 0.2650(3) 0.16187(7) 0.0251(6) Uani d . 1
H H7D 0.2236 0.3651 0.1665 0.03 Uiso d R 1
H H7E 0.2005 0.2333 0.137 0.03 Uiso d R 1
O O8 0.81855(11) 0.2972(3) 0.41334(7) 0.0210(5) Uani d . 1
O O9 0.87963(12) 0.4833(3) 0.45662(7) 0.0239(6) Uani d . 1
O O10 0.64181(13) 0.6518(3) 0.43696(8) 0.0295(6) Uani d . 1
O O11 0.67599(11) 0.8262(3) 0.39568(7) 0.0202(5) Uani d . 1
O O12 0.78550(13) 0.7709(3) 0.47725(7) 0.0273(6) Uani d . 1
O O13 0.76880(13) 1.0427(3) 0.45978(7) 0.0249(6) Uani d . 1
O O14 0.81490(11) 0.7875(3) 0.39474(7) 0.0205(5) Uani d . 1
O O15 0.85853(12) 0.9990(3) 0.36846(8) 0.0239(6) Uani d . 1
O O16 0.62059(12) 1.1445(3) 0.34463(8) 0.0246(6) Uani d . 1
O O17 0.67585(11) 1.3142(3) 0.39566(7) 0.0201(5) Uani d . 1
O O18 0.72957(13) 1.5383(3) 0.34149(7) 0.0248(6) Uani d . 1
O O19 0.74169(12) 1.2706(3) 0.32376(7) 0.0230(6) Uani d . 1
O O20 0.71468(12) 0.8730(3) 0.31569(7) 0.0231(6) Uani d . 1
H H20D 0.6856 0.8718 0.2918 0.028 Uiso d R 1
H H20E 0.7139 0.7602 0.3233 0.028 Uiso d R 1
O O21 0.75136(12) 0.3823(3) 0.48274(7) 0.0251(6) Uani d . 1
H H21D 0.7574 0.2769 0.4748 0.03 Uiso d R 1
H H21E 0.7779 0.3974 0.5066 0.03 Uiso d R 1

loop_
_atom_site_aniso_label
_atom_site_aniso_U_11
_atom_site_aniso_U_22
_atom_site_aniso_U_33
_atom_site_aniso_U_12
_atom_site_aniso_U_13
_atom_site_aniso_U_23
Ce1 0.01756(10) 0.01004(10) 0.01656(10) 0.00004(8) 0.00311(8) 0.00045(8)
Ce2 0.02148(11) 0.01068(10) 0.01504(10) 0.00031(8) 0.00286(8) 0.00022(8)
Ce3 0.01774(10) 0.01011(10) 0.01566(10) 0.00069(8) 0.00180(8) 0.00022(7)
C1 0.0228(19) 0.023(2) 0.0171(18) -0.0023(16) 0.0021(15) -0.0023(15)
C2 0.039(3) 0.032(3) 0.059(3) -0.010(2) 0.028(2) -0.007(2)
C3 0.077(4) 0.101(6) 0.110(5) -0.013(4) 0.037(4) 0.061(5)
C4 0.0180(18) 0.0154(18) 0.0216(19) -0.0036(14) 0.0047(15) 0.0039(15)
C5 0.026(2) 0.020(2) 0.041(2) 0.0038(17) 0.0007(18) -0.0064(18)
C6 0.026(2) 0.039(3) 0.063(3) 0.009(2) -0.008(2) -0.018(2)
C7 0.032(2) 0.018(2) 0.0218(19) -0.0007(16) 0.0055(16) 0.0007(16)
C8 0.085(4) 0.029(3) 0.022(2) -0.008(2) 0.008(2) -0.0025(19)
C9 0.075(4) 0.076(4) 0.035(3) -0.006(3) -0.012(3) -0.009(3)
C10 0.0216(19) 0.0166(19) 0.0188(18) -0.0026(15) 0.0055(15) 0.0019(15)
C11 0.0217(19) 0.022(2) 0.027(2) 0.0043(16) 0.0032(16) -0.0005(16)
C12 0.028(2) 0.029(2) 0.038(2) 0.0043(18) -0.0019(18) -0.0005(19)
C13 0.0226(19) 0.022(2) 0.024(2) -0.0007(16) 0.0051(16) -0.0016(16)
C14 0.056(3) 0.034(3) 0.055(3) 0.020(2) 0.033(2) 0.011(2)
C15 0.109(5) 0.060(4) 0.076(4) 0.022(4) 0.061(4) -0.009(3)
C16 0.045(3) 0.029(2) 0.021(2) 0.0018(19) 0.0012(18) -0.0031(18)
C17 0.086(4) 0.029(3) 0.049(3) 0.002(3) 0.010(3) 0.002(2)
C18 0.094(5) 0.082(5) 0.071(4) 0.004(4) -0.003(4) 0.001(4)
C19 0.0189(18) 0.022(2) 0.0175(18) -0.0016(15) -0.0013(15) -0.0034(15)
C20 0.032(2) 0.025(2) 0.043(2) 0.0078(18) 0.0143(19) 0.0043(18)
C21 0.025(2) 0.039(3) 0.063(3) 0.0095(19) 0.017(2) 0.006(2)
C22 0.0184(18) 0.0195(19) 0.0234(19) -0.0018(15) 0.0037(15) 0.0025(16)
C23 0.030(2) 0.033(3) 0.055(3) 0.0097(19) -0.005(2) -0.015(2)
C24 0.028(3) 0.044(3) 0.092(4) 0.009(2) -0.011(3) -0.015(3)
C25 0.0190(18) 0.018(2) 0.0210(19) -0.0014(15) 0.0041(15) 0.0005(15)
C26 0.056(3) 0.022(2) 0.018(2) 0.0043(19) 0.0077(19) 0.0022(16)
C27 0.104(5) 0.092(5) 0.032(3) -0.046(4) -0.020(3) 0.019(3)
C28 0.029(2) 0.025(2) 0.0194(19) 0.0015(16) 0.0054(16) -0.0016(16)
C29 0.024(2) 0.029(2) 0.027(2) 0.0070(17) 0.0059(16) 0.0036(17)
C30 0.031(2) 0.028(2) 0.0199(19) 0.0007(17) 0.0019(16) -0.0038(16)
C31 0.024(2) 0.029(2) 0.0212(19) 0.0040(17) 0.0051(16) 0.0011(17)
C32 0.0209(19) 0.022(2) 0.0217(19) -0.0002(15) 0.0063(15) 0.0022(15)
C33 0.026(2) 0.0183(19) 0.0190(18) -0.0014(15) 0.0025(15) 0.0009(15)
C34 0.028(2) 0.038(2) 0.020(2) 0.0047(18) 0.0045(16) -0.0026(17)
C35 0.025(2) 0.043(3) 0.028(2) 0.0074(19) 0.0043(17) -0.0058(19)
C36 0.031(2) 0.035(2) 0.0185(19) 0.0020(18) 0.0042(17) -0.0005(17)
C37 0.025(2) 0.032(2) 0.0196(19) 0.0023(17) 0.0054(16) -0.0034(16)
C38 0.030(2) 0.060(3) 0.032(2) -0.009(2) 0.0058(19) -0.005(2)
C39 0.031(2) 0.067(3) 0.024(2) -0.006(2) 0.0082(18) -0.009(2)
C40 0.027(2) 0.029(2) 0.024(2) 0.0046(17) 0.0052(16) -0.0020(17)
C41 0.032(2) 0.096(4) 0.025(2) -0.018(3) 0.0108(19) -0.017(3)
C42 0.042(3) 0.085(4) 0.026(2) -0.013(3) 0.012(2) -0.019(2)
N1 0.0253(17) 0.0300(19) 0.0235(17) 0.0029(14) 0.0012(14) 0.0010(14)
N2 0.0306(19) 0.0308(19) 0.0215(17) 0.0020(15) -0.0030(14) -0.0005(14)
N3 0.0317(19) 0.035(2) 0.0265(19) -0.0009(16) 0.0010(15) -0.0037(15)
O1 0.0235(14) 0.0179(14) 0.0319(15) 0.0011(11) 0.0102(11) -0.0014(11)
O2 0.0211(13) 0.0175(13) 0.0295(14) -0.0004(11) 0.0088(11) -0.0045(11)
O3 0.0183(13) 0.0143(13) 0.0261(14) -0.0018(10) 0.0027(11) -0.0040(10)
O4 0.0210(13) 0.0181(14) 0.0270(14) 0.0001(11) 0.0001(11) -0.0032(11)
O5 0.0374(15) 0.0151(13) 0.0234(14) 0.0016(11) 0.0061(12) -0.0026(11)
O6 0.0389(15) 0.0134(13) 0.0209(13) -0.0026(11) 0.0047(11) -0.0007(11)
O7 0.0300(14) 0.0202(14) 0.0214(13) -0.0011(11) 0.0011(11) 0.0022(11)
O8 0.0182(13) 0.0187(13) 0.0222(13) 0.0008(10) -0.0008(10) -0.0017(11)
O9 0.0257(14) 0.0176(14) 0.0234(13) -0.0030(11) -0.0013(11) -0.0008(11)
O10 0.0364(16) 0.0210(15) 0.0368(16) 0.0010(12) 0.0198(13) 0.0060(12)
O11 0.0202(13) 0.0195(13) 0.0211(13) 0.0000(10) 0.0060(10) 0.0019(10)
O12 0.0410(16) 0.0185(14) 0.0179(13) 0.0020(12) 0.0010(12) -0.0015(11)
O13 0.0380(15) 0.0173(14) 0.0166(13) 0.0008(11) 0.0033(11) 0.0010(11)
O14 0.0176(12) 0.0189(13) 0.0235(13) 0.0028(10) 0.0034(10) 0.0042(11)
O15 0.0258(14) 0.0141(13) 0.0328(15) 0.0018(11) 0.0099(12) 0.0035(11)
O16 0.0222(13) 0.0184(14) 0.0288(14) 0.0023(11) 0.0002(11) -0.0051(11)
O17 0.0210(13) 0.0156(13) 0.0219(13) 0.0016(10) 0.0032(11) -0.0025(10)
O18 0.0412(16) 0.0153(13) 0.0164(13) 0.0000(11) 0.0057(11) -0.0017(10)
O19 0.0319(14) 0.0174(14) 0.0194(13) 0.0026(11) 0.0072(11) 0.0019(11)
O20 0.0335(14) 0.0148(13) 0.0157(12) 0.0018(11) -0.0019(11) 0.0003(10)
O21 0.0335(15) 0.0190(14) 0.0189(13) -0.0015(11) 0.0014(11) 0.0003(11)

loop_
_atom_type_symbol
_atom_type_description
_atom_type_scat_dispersion_real
_atom_type_scat_dispersion_imag
_atom_type_scat_source
C C 0.0033 0.0016 'International Tables Vol C Tables 4.2.6.8 and 6.1.1.4'
H H 0.0000 0.0000 'International Tables Vol C Tables 4.2.6.8 and 6.1.1.4'
N N 0.0061 0.0033 'International Tables Vol C Tables 4.2.6.8 and 6.1.1.4'
O O 0.0106 0.0060 'International Tables Vol C Tables 4.2.6.8 and 6.1.1.4'
Ce Ce -0.2486 2.6331 'International Tables Vol C Tables 4.2.6.8 and 6.1.1.4'

loop_
_geom_angle_atom_site_label_1
_geom_angle_atom_site_label_2
_geom_angle_atom_site_label_3
_geom_angle_site_symmetry_1
_geom_angle_site_symmetry_3
_geom_angle
O5 Ce1 O2 . 2_545 79.41(9)
O5 Ce1 O3 . 2_545 73.84(8)
O2 Ce1 O3 2_545 2_545 69.49(8)
O5 Ce1 O6 . 2 143.10(8)
O2 Ce1 O6 2_545 2 73.66(8)
O3 Ce1 O6 2_545 2 73.36(8)
O5 Ce1 O3 . . 128.25(8)
O2 Ce1 O3 2_545 . 93.88(8)
O3 Ce1 O3 2_545 . 150.72(2)
O6 Ce1 O3 2 . 78.95(8)
O5 Ce1 O1 . . 95.56(8)
O2 Ce1 O1 2_545 . 144.68(8)
O3 Ce1 O1 2_545 . 75.50(8)
O6 Ce1 O1 2 . 92.21(8)
O3 Ce1 O1 . . 115.43(8)
O5 Ce1 O4 . . 79.32(8)
O2 Ce1 O4 2_545 . 71.59(8)
O3 Ce1 O4 2_545 . 135.85(8)
O6 Ce1 O4 2 . 114.30(8)
O3 Ce1 O4 . . 50.53(7)
O1 Ce1 O4 . . 142.35(8)
O5 Ce1 O7 . . 74.80(8)
O2 Ce1 O7 2_545 . 136.43(8)
O3 Ce1 O7 2_545 . 132.53(8)
O6 Ce1 O7 2 . 141.58(8)
O3 Ce1 O7 . . 76.14(8)
O1 Ce1 O7 . . 73.09(8)
O4 Ce1 O7 . . 69.56(8)
O5 Ce1 O2 . . 133.11(8)
O2 Ce1 O2 2_545 . 147.45(4)
O3 Ce1 O2 2_545 . 115.70(8)
O6 Ce1 O2 2 . 77.36(8)
O3 Ce1 O2 . . 65.97(7)
O1 Ce1 O2 . . 49.82(7)
O4 Ce1 O2 . . 108.29(8)
O7 Ce1 O2 . . 65.95(8)
O5 Ce1 C4 . . 103.12(9)
O2 Ce1 C4 2_545 . 83.24(9)
O3 Ce1 C4 2_545 . 152.70(8)
O6 Ce1 C4 2 . 98.30(9)
O3 Ce1 C4 . . 25.71(8)
O1 Ce1 C4 . . 131.49(9)
O4 Ce1 C4 . . 24.90(8)
O7 Ce1 C4 . . 69.50(9)
O2 Ce1 C4 . . 86.60(8)
O5 Ce1 C1 . . 113.55(9)
O2 Ce1 C1 2_545 . 158.54(9)
O3 Ce1 C1 2_545 . 96.85(9)
O6 Ce1 C1 2 . 86.78(9)
O3 Ce1 C1 . . 90.85(9)
O1 Ce1 C1 . . 24.58(9)
O4 Ce1 C1 . . 126.12(9)
O7 Ce1 C1 . . 64.99(9)
O2 Ce1 C1 . . 25.47(9)
C4 Ce1 C1 . . 108.78(10)
O12 Ce2 O14 . . 73.53(8)
O12 Ce2 O18 . 1_545 140.98(8)
O14 Ce2 O18 . 1_545 70.86(8)
O12 Ce2 O21 . . 79.74(8)
O14 Ce2 O21 . . 144.31(8)
O18 Ce2 O21 1_545 . 139.27(8)
O12 Ce2 O17 . 1_545 141.95(8)
O14 Ce2 O17 . 1_545 142.81(8)
O18 Ce2 O17 1_545 1_545 71.97(8)
O21 Ce2 O17 . 1_545 70.25(8)
O12 Ce2 O8 . . 125.66(8)
O14 Ce2 O8 . . 102.65(8)
O18 Ce2 O8 1_545 . 78.05(8)
O21 Ce2 O8 . . 74.34(8)
O17 Ce2 O8 1_545 . 68.21(8)
O12 Ce2 O10 . . 74.09(9)
O14 Ce2 O10 . . 116.94(8)
O18 Ce2 O10 1_545 . 108.79(8)
O21 Ce2 O10 . . 76.52(8)
O17 Ce2 O10 1_545 . 76.54(8)
O8 Ce2 O10 . . 140.01(8)
O12 Ce2 O11 . . 73.16(8)
O14 Ce2 O11 . . 69.56(8)
O18 Ce2 O11 1_545 . 79.89(8)
O21 Ce2 O11 . . 124.34(8)
O17 Ce2 O11 1_545 . 104.93(8)
O8 Ce2 O11 . . 157.94(7)
O10 Ce2 O11 . . 49.81(8)
O12 Ce2 O9 . . 77.76(8)
O14 Ce2 O9 . . 77.12(8)
O18 Ce2 O9 1_545 . 108.75(8)
O21 Ce2 O9 . . 74.40(8)
O17 Ce2 O9 1_545 . 114.36(8)
O8 Ce2 O9 . . 49.68(7)
O10 Ce2 O9 . . 142.44(8)
O11 Ce2 O9 . . 140.59(8)
O12 Ce2 C13 . . 67.88(9)
O14 Ce2 C13 . . 92.33(9)
O18 Ce2 C13 1_545 . 98.02(9)
O21 Ce2 C13 . . 99.15(9)
O17 Ce2 C13 1_545 . 93.89(9)
O8 Ce2 C13 . . 162.06(9)
O10 Ce2 C13 . . 24.94(9)
O11 Ce2 C13 . . 25.47(9)
O9 Ce2 C13 . . 145.64(9)
O12 Ce2 C10 . . 100.69(9)
O14 Ce2 C10 . . 92.15(9)
O18 Ce2 C10 1_545 . 96.09(9)
O21 Ce2 C10 . . 69.83(9)
O17 Ce2 C10 1_545 . 90.59(9)
O8 Ce2 C10 . . 25.36(8)
O10 Ce2 C10 . . 146.32(9)
O11 Ce2 C10 . . 161.64(9)
O9 Ce2 C10 . . 24.64(8)
C13 Ce2 C10 . . 165.89(10)
O19 Ce3 O8 . 1_565 73.10(8)
O19 Ce3 O20 . . 80.93(8)
O8 Ce3 O20 1_565 . 143.64(8)
O19 Ce3 O11 . . 141.33(8)
O8 Ce3 O11 1_565 . 141.10(8)
O20 Ce3 O11 . . 73.40(8)
O19 Ce3 O15 . . 81.69(8)
O8 Ce3 O15 1_565 . 74.01(8)
O20 Ce3 O15 . . 77.46(8)
O11 Ce3 O15 . . 119.03(8)
O19 Ce3 O16 . . 72.46(8)
O8 Ce3 O16 1_565 . 115.16(8)
O20 Ce3 O16 . . 79.29(8)
O11 Ce3 O16 . . 74.69(8)
O15 Ce3 O16 . . 147.50(8)
O19 Ce3 O13 . . 139.99(8)
O8 Ce3 O13 1_565 . 69.84(8)
O20 Ce3 O13 . . 139.00(8)
O11 Ce3 O13 . . 71.55(8)
O15 Ce3 O13 . . 101.81(8)
O16 Ce3 O13 . . 110.64(8)
O19 Ce3 O17 . . 75.05(8)
O8 Ce3 O17 1_565 . 68.30(8)
O20 Ce3 O17 . . 128.77(7)
O11 Ce3 O17 . . 99.06(8)
O15 Ce3 O17 . . 139.96(8)
O16 Ce3 O17 . . 50.59(7)
O13 Ce3 O17 . . 77.71(8)
O19 Ce3 O14 . . 127.32(8)
O8 Ce3 O14 1_565 . 107.00(8)
O20 Ce3 O14 . . 69.54(8)
O11 Ce3 O14 . . 69.31(8)
O15 Ce3 O14 . . 50.48(8)
O16 Ce3 O14 . . 137.52(8)
O13 Ce3 O14 . . 78.64(8)
O17 Ce3 O14 . . 155.99(7)
O19 Ce3 C22 . . 70.25(9)
O8 Ce3 C22 1_565 . 91.56(9)
O20 Ce3 C22 . . 103.29(9)
O11 Ce3 C22 . . 87.88(9)
O15 Ce3 C22 . . 151.26(9)
O16 Ce3 C22 . . 24.89(9)
O13 Ce3 C22 . . 96.01(9)
O17 Ce3 C22 . . 25.81(8)
O14 Ce3 C22 . . 157.14(9)
O19 Ce3 C19 . . 104.24(9)
O8 Ce3 C19 1_565 . 90.54(9)
O20 Ce3 C19 . . 71.43(9)
O11 Ce3 C19 . . 94.54(9)
O15 Ce3 C19 . . 24.81(9)
O16 Ce3 C19 . . 150.64(9)
O13 Ce3 C19 . . 90.79(9)
O17 Ce3 C19 . . 158.29(8)
O14 Ce3 C19 . . 25.67(9)
C22 Ce3 C19 . . 173.19(9)
O1 C1 O2 . . 120.1(3)
O1 C1 C2 . . 120.6(3)
O2 C1 C2 . . 119.3(3)
O1 C1 Ce1 . . 59.10(19)
O2 C1 Ce1 . . 61.87(18)
C2 C1 Ce1 . . 169.5(3)
C3 C2 C1 . . 112.2(4)
C3 C2 H2A . . 109.2
C1 C2 H2A . . 109.2
C3 C2 H2B . . 109.2
C1 C2 H2B . . 109.2
H2A C2 H2B . . 107.9
C2 C3 H3A . . 109.5
C2 C3 H3B . . 109.5
H3A C3 H3B . . 109.5
C2 C3 H3C . . 109.5
H3A C3 H3C . . 109.5
H3B C3 H3C . . 109.5
O4 C4 O3 . . 120.1(3)
O4 C4 C5 . . 121.1(3)
O3 C4 C5 . . 118.7(3)
O4 C4 Ce1 . . 60.71(18)
O3 C4 Ce1 . . 59.71(17)
C5 C4 Ce1 . . 173.5(3)
C4 C5 C6 . . 115.3(3)
C4 C5 H5A . . 108.5
C6 C5 H5A . . 108.5
C4 C5 H5B . . 108.5
C6 C5 H5B . . 108.5
H5A C5 H5B . . 107.5
C5 C6 H6A . . 109.5
C5 C6 H6B . . 109.5
H6A C6 H6B . . 109.5
C5 C6 H6C . . 109.5
H6A C6 H6C . . 109.5
H6B C6 H6C . . 109.5
O5 C7 O6 . . 125.6(3)
O5 C7 C8 . . 117.6(3)
O6 C7 C8 . . 116.8(3)
C9 C8 C7 . . 113.8(4)
C9 C8 H8A . . 108.8
C7 C8 H8A . . 108.8
C9 C8 H8B . . 108.8
C7 C8 H8B . . 108.8
H8A C8 H8B . . 107.7
C8 C9 H9A . . 109.5
C8 C9 H9B . . 109.5
H9A C9 H9B . . 109.5
C8 C9 H9C . . 109.5
H9A C9 H9C . . 109.5
H9B C9 H9C . . 109.5
O9 C10 O8 . . 119.8(3)
O9 C10 C11 . . 122.3(3)
O8 C10 C11 . . 118.0(3)
O9 C10 Ce2 . . 62.26(18)
O8 C10 Ce2 . . 58.70(17)
C11 C10 Ce2 . . 168.4(2)
C10 C11 C12 . . 115.1(3)
C10 C11 H11A . . 108.5
C12 C11 H11A . . 108.5
C10 C11 H11B . . 108.5
C12 C11 H11B . . 108.5
H11A C11 H11B . . 107.5
C11 C12 H12A . . 109.5
C11 C12 H12B . . 109.5
H12A C12 H12B . . 109.5
C11 C12 H12C . . 109.5
H12A C12 H12C . . 109.5
H12B C12 H12C . . 109.5
O10 C13 O11 . . 120.1(3)
O10 C13 C14 . . 120.7(3)
O11 C13 C14 . . 119.1(3)
O10 C13 Ce2 . . 61.13(19)
O11 C13 Ce2 . . 61.32(18)
C14 C13 Ce2 . . 163.4(3)
C15 C14 C13 . . 116.1(4)
C15 C14 H14A . . 108.3
C13 C14 H14A . . 108.3
C15 C14 H14B . . 108.3
C13 C14 H14B . . 108.3
H14A C14 H14B . . 107.4
C14 C15 H15A . . 109.5
C14 C15 H15B . . 109.5
H15A C15 H15B . . 109.5
C14 C15 H15C . . 109.5
H15A C15 H15C . . 109.5
H15B C15 H15C . . 109.5
O12 C16 O13 . . 125.5(4)
O12 C16 C17 . . 116.9(4)
O13 C16 C17 . . 117.5(4)
C18 C17 C16 . . 108.1(5)
C18 C17 H17A . . 110.1
C16 C17 H17A . . 110.1
C18 C17 H17B . . 110.1
C16 C17 H17B . . 110.1
H17A C17 H17B . . 108.4
C17 C18 H18A . . 109.5
C17 C18 H18B . . 109.5
H18A C18 H18B . . 109.5
C17 C18 H18C . . 109.5
H18A C18 H18C . . 109.5
H18B C18 H18C . . 109.5
O15 C19 O14 . . 120.3(3)
O15 C19 C20 . . 121.1(3)
O14 C19 C20 . . 118.7(3)
O15 C19 Ce3 . . 58.78(18)
O14 C19 Ce3 . . 61.49(18)
C20 C19 Ce3 . . 178.3(3)
C19 C20 C21 . . 113.6(3)
C19 C20 H20A . . 108.8
C21 C20 H20A . . 108.8
C19 C20 H20B . . 108.8
C21 C20 H20B . . 108.8
H20A C20 H20B . . 107.7
C20 C21 H21A . . 109.5
C20 C21 H21B . . 109.5
H21A C21 H21B . . 109.5
C20 C21 H21C . . 109.5
H21A C21 H21C . . 109.5
H21B C21 H21C . . 109.5
O16 C22 O17 . . 121.0(3)
O16 C22 C23 . . 120.6(3)
O17 C22 C23 . . 118.4(3)
O16 C22 Ce3 . . 59.96(18)
O17 C22 Ce3 . . 61.48(17)
C23 C22 Ce3 . . 172.4(3)
C24 C23 C22 . . 114.9(4)
C24 C23 H23A . . 108.5
C22 C23 H23A . . 108.5
C24 C23 H23B . . 108.5
C22 C23 H23B . . 108.5
H23A C23 H23B . . 107.5
C23 C24 H24A . . 109.5
C23 C24 H24B . . 109.5
H24A C24 H24B . . 109.5
C23 C24 H24C . . 109.5
H24A C24 H24C . . 109.5
H24B C24 H24C . . 109.5
O19 C25 O18 . . 124.9(3)
O19 C25 C26 . . 117.6(3)
O18 C25 C26 . . 117.5(3)
C27 C26 C25 . . 113.9(4)
C27 C26 H26A . . 108.8
C25 C26 H26A . . 108.8
C27 C26 H26B . . 108.8
C25 C26 H26B . . 108.8
H26A C26 H26B . . 107.7
C26 C27 H27A . . 109.5
C26 C27 H27B . . 109.5
H27A C27 H27B . . 109.5
C26 C27 H27C . . 109.5
H27A C27 H27C . . 109.5
H27B C27 H27C . . 109.5
C29 C28 C32 . . 119.7(3)
C29 C28 H28 . . 120.2
C32 C28 H28 . . 120.2
N1 C29 C28 . . 123.5(3)
N1 C29 H29 . . 118.3
C28 C29 H29 . . 118.3
N1 C30 C31 . . 124.1(4)
N1 C30 H30 . . 117.9
C31 C30 H30 . . 117.9
C30 C31 C32 . . 119.0(4)
C30 C31 H31 . . 120.5
C32 C31 H31 . . 120.5
C28 C32 C31 . . 117.2(3)
C28 C32 C33 . . 122.9(3)
C31 C32 C33 . . 119.9(3)
C37 C33 C34 . . 117.0(3)
C37 C33 C32 . . 121.2(3)
C34 C33 C32 . . 121.7(3)
C35 C34 C33 . . 119.1(4)
C35 C34 H34 . . 120.5
C33 C34 H34 . . 120.5
N2 C35 C34 . . 124.2(4)
N2 C35 H35 . . 117.9
C34 C35 H35 . . 117.9
N2 C36 C37 . . 123.0(4)
N2 C36 H36 . . 118.5
C37 C36 H36 . . 118.5
C36 C37 C33 . . 119.9(4)
C36 C37 H37 . . 120.0
C33 C37 H37 . . 120.0
N3 C38 C39 . . 125.1(4)
N3 C38 H38 . . 117.4
C39 C38 H38 . . 117.4
C40 C39 C38 . . 119.5(4)
C40 C39 H39 . . 120.2
C38 C39 H39 . . 120.2
C39 C40 C41 . . 115.8(4)
C39 C40 C40 . 3_777 123.2(4)
C41 C40 C40 . 3_777 121.1(4)
C42 C41 C40 . . 120.1(4)
C42 C41 H41 . . 120.0
C40 C41 H41 . . 120.0
N3 C42 C41 . . 124.6(4)
N3 C42 H42 . . 117.7
C41 C42 H42 . . 117.7
C30 N1 C29 . . 116.6(3)
C35 N2 C36 . . 116.7(3)
C42 N3 C38 . . 114.8(4)
C1 O1 Ce1 . . 96.3(2)
C1 O2 Ce1 . 2 157.1(2)
C1 O2 Ce1 . . 92.7(2)
Ce1 O2 Ce1 2 . 110.22(9)
C4 O3 Ce1 . 2 144.5(2)
C4 O3 Ce1 . . 94.6(2)
Ce1 O3 Ce1 2 . 111.00(9)
C4 O4 Ce1 . . 94.4(2)
C7 O5 Ce1 . . 144.7(2)
C7 O6 Ce1 . 2_545 134.9(2)
Ce1 O7 H7D . . 110.1
Ce1 O7 H7E . . 121.5
H7D O7 H7E . . 107.5
C10 O8 Ce3 . 1_545 145.3(2)
C10 O8 Ce2 . . 95.9(2)
Ce3 O8 Ce2 1_545 . 112.25(9)
C10 O9 Ce2 . . 93.1(2)
C13 O10 Ce2 . . 93.9(2)
C13 O11 Ce3 . . 138.7(2)
C13 O11 Ce2 . . 93.2(2)
Ce3 O11 Ce2 . . 109.87(9)
C16 O12 Ce2 . . 144.1(2)
C16 O13 Ce3 . . 134.2(2)
C19 O14 Ce2 . . 156.3(2)
C19 O14 Ce3 . . 92.8(2)
Ce2 O14 Ce3 . . 110.49(9)
C19 O15 Ce3 . . 96.4(2)
C22 O16 Ce3 . . 95.1(2)
C22 O17 Ce2 . 1_565 138.2(2)
C22 O17 Ce3 . . 92.7(2)
Ce2 O17 Ce3 1_565 . 110.02(9)
C25 O18 Ce2 . 1_565 137.4(2)
C25 O19 Ce3 . . 141.3(2)
Ce3 O20 H20D . . 136.2
Ce3 O20 H20E . . 112.0
H20D O20 H20E . . 100.2
Ce2 O21 H21D . . 105.1
Ce2 O21 H21E . . 122.3
H21D O21 H21E . . 107.5

loop_
_geom_bond_atom_site_label_1
_geom_bond_atom_site_label_2
_geom_bond_site_symmetry_2
_geom_bond_distance
Ce1 O5 . 2.416(2)
Ce1 O2 2_545 2.456(2)
Ce1 O3 2_545 2.497(2)
Ce1 O6 2 2.520(2)
Ce1 O3 . 2.560(2)
Ce1 O1 . 2.566(2)
Ce1 O4 . 2.585(2)
Ce1 O7 . 2.591(2)
Ce1 O2 . 2.624(2)
Ce1 C4 . 2.955(4)
Ce1 C1 . 2.972(4)
Ce2 O12 . 2.444(2)
Ce2 O14 . 2.479(2)
Ce2 O18 1_545 2.501(2)
Ce2 O21 . 2.515(2)
Ce2 O17 1_545 2.518(2)
Ce2 O8 . 2.560(2)
Ce2 O10 . 2.601(3)
Ce2 O11 . 2.604(2)
Ce2 O9 . 2.642(2)
Ce2 C13 . 2.963(4)
Ce2 C10 . 2.980(4)
Ce3 O19 . 2.439(2)
Ce3 O8 1_565 2.480(2)
Ce3 O20 . 2.493(2)
Ce3 O11 . 2.497(2)
Ce3 O15 . 2.545(2)
Ce3 O16 . 2.560(2)
Ce3 O13 . 2.570(2)
Ce3 O17 . 2.590(2)
Ce3 O14 . 2.603(2)
Ce3 C22 . 2.945(4)
Ce3 C19 . 2.958(4)
C1 O1 . 1.244(4)
C1 O2 . 1.279(4)
C1 C2 . 1.505(5)
C2 C3 . 1.468(7)
C2 H2A . 0.99
C2 H2B . 0.99
C3 H3A . 0.98
C3 H3B . 0.98
C3 H3C . 0.98
C4 O4 . 1.248(4)
C4 O3 . 1.286(4)
C4 C5 . 1.490(5)
C5 C6 . 1.505(5)
C5 H5A . 0.99
C5 H5B . 0.99
C6 H6A . 0.98
C6 H6B . 0.98
C6 H6C . 0.98
C7 O5 . 1.254(4)
C7 O6 . 1.260(4)
C7 C8 . 1.522(5)
C8 C9 . 1.487(7)
C8 H8A . 0.99
C8 H8B . 0.99
C9 H9A . 0.98
C9 H9B . 0.98
C9 H9C . 0.98
C10 O9 . 1.244(4)
C10 O8 . 1.283(4)
C10 C11 . 1.502(5)
C11 C12 . 1.520(5)
C11 H11A . 0.99
C11 H11B . 0.99
C12 H12A . 0.98
C12 H12B . 0.98
C12 H12C . 0.98
C13 O10 . 1.253(4)
C13 O11 . 1.276(4)
C13 C14 . 1.506(5)
C14 C15 . 1.473(6)
C14 H14A . 0.99
C14 H14B . 0.99
C15 H15A . 0.98
C15 H15B . 0.98
C15 H15C . 0.98
C16 O12 . 1.240(5)
C16 O13 . 1.271(5)
C16 C17 . 1.556(6)
C17 C18 . 1.435(8)
C17 H17A . 0.99
C17 H17B . 0.99
C18 H18A . 0.98
C18 H18B . 0.98
C18 H18C . 0.98
C19 O15 . 1.249(4)
C19 O14 . 1.283(4)
C19 C20 . 1.495(5)
C20 C21 . 1.519(6)
C20 H20A . 0.99
C20 H20B . 0.99
C21 H21A . 0.98
C21 H21B . 0.98
C21 H21C . 0.98
C22 O16 . 1.244(4)
C22 O17 . 1.284(4)
C22 C23 . 1.497(5)
C23 C24 . 1.480(6)
C23 H23A . 0.99
C23 H23B . 0.99
C24 H24A . 0.98
C24 H24B . 0.98
C24 H24C . 0.98
C25 O19 . 1.252(4)
C25 O18 . 1.268(4)
C25 C26 . 1.505(5)
C26 C27 . 1.469(6)
C26 H26A . 0.99
C26 H26B . 0.99
C27 H27A . 0.98
C27 H27B . 0.98
C27 H27C . 0.98
C28 C29 . 1.379(5)
C28 C32 . 1.384(5)
C28 H28 . 0.95
C29 N1 . 1.344(5)
C29 H29 . 0.95
C30 N1 . 1.328(5)
C30 C31 . 1.383(5)
C30 H30 . 0.95
C31 C32 . 1.397(5)
C31 H31 . 0.95
C32 C33 . 1.491(5)
C33 C37 . 1.384(5)
C33 C34 . 1.386(5)
C34 C35 . 1.373(5)
C34 H34 . 0.95
C35 N2 . 1.329(5)
C35 H35 . 0.95
C36 N2 . 1.335(5)
C36 C37 . 1.377(5)
C36 H36 . 0.95
C37 H37 . 0.95
C38 N3 . 1.323(5)
C38 C39 . 1.382(6)
C38 H38 . 0.95
C39 C40 . 1.381(6)
C39 H39 . 0.95
C40 C41 . 1.383(5)
C40 C40 3_777 1.493(7)
C41 C42 . 1.380(6)
C41 H41 . 0.95
C42 N3 . 1.323(5)
C42 H42 . 0.95
O2 Ce1 2 2.456(2)
O3 Ce1 2 2.497(2)
O6 Ce1 2_545 2.520(2)
O7 H7D . 0.8331
O7 H7E . 0.9195
O8 Ce3 1_545 2.480(2)
O17 Ce2 1_565 2.518(2)
O18 Ce2 1_565 2.501(2)
O20 H20D . 0.8418
O20 H20E . 0.9312
O21 H21D . 0.8945
O21 H21E . 0.8296

loop_
_geom_hbond_atom_site_label_D
_geom_hbond_atom_site_label_H
_geom_hbond_atom_site_label_A
_geom_hbond_site_symmetry_A
_geom_hbond_distance_DH
_geom_hbond_distance_HA
_geom_hbond_distance_DA
_geom_hbond_angle_DHA
O7 H7D O6 1_565 0.83 2.18 3.003(4) 170.4
O7 H7E N3 3_666 0.92 1.94 2.862(4) 175.5
O20 H20D N1 . 0.84 1.95 2.795(4) 176.1
O20 H20E O18 1_545 0.93 1.86 2.778(4) 169.5
O21 H21D O13 1_545 0.89 1.95 2.848(4) 177.2
O21 H21E N2 4_676 0.83 1.98 2.785(4) 164.6
